data_7014611
loop_
_publ_author_name
'Huang, Hui'
'Hughes, Russell P.'
'Rheingold, Arnold L.'

_publ_section_title
;
 Synthesis and structural characterization of group 6 transition metal
 complexes with terminal fluoromethylidyne (CF) ligands; a DFT/NBO/NRT
 comparison of bonding characteristics of terminal NO, CF and CH
 ligands.
;
_journal_issue 1
_journal_name_full 'Dalton transactions (Cambridge, England : 2003)'
_journal_page_first 47
_journal_page_last 55
_journal_paper_doi 10.1039/c0dt01006e
_journal_volume 40
_journal_year 2011
_chemical_formula_sum 'C17 H33 F Mo O P2'
_chemical_formula_weight 430.31
_chemical_name_systematic
;
?
;
_space_group_IT_number 14
_symmetry_cell_setting monoclinic
_symmetry_space_group_name_Hall '-P 2ybc'
_symmetry_space_group_name_H-M 'P 1 21/c 1'
_atom_sites_solution_hydrogens geom
_atom_sites_solution_primary direct
_atom_sites_solution_secondary difmap
_audit_creation_method SHELXL-97
_cell_angle_alpha 90.00
_cell_angle_beta 94.271(3)
_cell_angle_gamma 90.00
_cell_formula_units_Z 4
_cell_length_a 13.616(2)
_cell_length_b 9.1616(15)
_cell_length_c 16.705(3)
_cell_measurement_reflns_used 6039
_cell_measurement_temperature 208(2)
_cell_measurement_theta_max 27.84
_cell_measurement_theta_min 2.45
_cell_volume 2078.1(6)
_computing_cell_refinement 'Bruker SMART'
_computing_data_collection 'Bruker SMART'
_computing_data_reduction 'Bruker SAINT'
_computing_molecular_graphics 'Bruker SHELXTL'
_computing_publication_material 'Bruker SHELXTL'
_computing_structure_refinement 'SHELXL-97 (Sheldrick, 1997)'
_computing_structure_solution 'SHELXS-97 (Sheldrick, 1990)'
_diffrn_ambient_temperature 208(2)
_diffrn_measured_fraction_theta_full 0.964
_diffrn_measured_fraction_theta_max 0.912
_diffrn_measurement_device_type 'CCD area detector'
_diffrn_measurement_method 'phi and omega scans'
_diffrn_radiation_monochromator graphite
_diffrn_radiation_source 'fine-focus sealed tube'
_diffrn_radiation_type MoK\a
_diffrn_radiation_wavelength 0.71073
_diffrn_reflns_av_R_equivalents 0.0468
_diffrn_reflns_av_sigmaI/netI 0.0556
_diffrn_reflns_limit_h_max 16
_diffrn_reflns_limit_h_min -16
_diffrn_reflns_limit_k_max 11
_diffrn_reflns_limit_k_min -11
_diffrn_reflns_limit_l_max 18
_diffrn_reflns_limit_l_min -20
_diffrn_reflns_number 9646
_diffrn_reflns_theta_full 25.00
_diffrn_reflns_theta_max 28.11
_diffrn_reflns_theta_min 2.45
_exptl_absorpt_coefficient_mu 0.793
_exptl_absorpt_correction_T_max 0.9540
_exptl_absorpt_correction_T_min 0.7421
_exptl_absorpt_correction_type multi-scan
_exptl_absorpt_process_details sadabs
_exptl_crystal_colour orange
_exptl_crystal_density_diffrn 1.375
_exptl_crystal_density_method 'not measured'
_exptl_crystal_description plate
_exptl_crystal_F_000 896
_exptl_crystal_size_max 0.40
_exptl_crystal_size_mid 0.30
_exptl_crystal_size_min 0.06
_refine_diff_density_max 0.854
_refine_diff_density_min -0.504
_refine_diff_density_rms 0.095
_refine_ls_extinction_method none
_refine_ls_goodness_of_fit_ref 1.035
_refine_ls_hydrogen_treatment constr
_refine_ls_matrix_type full
_refine_ls_number_parameters 199
_refine_ls_number_reflns 4115
_refine_ls_number_restraints 0
_refine_ls_restrained_S_all 1.035
_refine_ls_R_factor_all 0.0469
_refine_ls_R_factor_gt 0.0390
_refine_ls_shift/su_max 0.002
_refine_ls_shift/su_mean 0.000
_refine_ls_structure_factor_coef Fsqd
_refine_ls_weighting_details 'calc w=1/[\s^2^(Fo^2^)+(0.0650P)^2^+0.1000P] where P=(Fo^2^+2Fc^2^)/3'
_refine_ls_weighting_scheme calc
_refine_ls_wR_factor_gt 0.1052
_refine_ls_wR_factor_ref 0.1103
_reflns_number_gt 3488
_reflns_number_total 4115
_reflns_threshold_expression >2sigma(I)
_cod_data_source_file C0DT01006E.TXT
_cod_data_source_block rph352
_cod_depositor_comments
;
The following automatic conversions were performed:
'_symmetry_cell_setting' value 'Monoclinic' changed to 'monoclinic'
according to '/home/saulius/struct/CIF-dictionaries/cif_core.dic'
dictionary named 'cif_core.dic' version 2.4.1 from 2010-06-29.

Automatic conversion script
Id: cif_fix_enum 1555 2011-01-17 13:19:09Z saulius 
;
_cod_original_sg_symbol_H-M P2(1)/c
_cod_database_code 7014611

loop_
_symmetry_equiv_pos_as_xyz
'x, y, z'
'-x, y+1/2, -z+1/2'
'-x, -y, -z'
'x, -y-1/2, z-1/2'

loop_
_atom_site_label
_atom_site_type_symbol
_atom_site_fract_x
_atom_site_fract_y
_atom_site_fract_z
_atom_site_U_iso_or_equiv
_atom_site_adp_type
_atom_site_occupancy
_atom_site_symmetry_multiplicity
_atom_site_calc_flag
_atom_site_refinement_flags
_atom_site_disorder_assembly
_atom_site_disorder_group
Mo1 Mo 0.745320(18) -0.04000(2) 0.179465(14) 0.02496(12) Uani 1 1 d . . .
P1 P 0.87951(6) -0.21641(8) 0.19252(5) 0.0342(2) Uani 1 1 d . . .
P2 P 0.69886(6) 0.07713(9) 0.30204(5) 0.0329(2) Uani 1 1 d . . .
O2 O 0.6494(2) -0.2922(2) 0.26610(16) 0.0565(7) Uani 1 1 d . . .
F1 F 0.87123(13) 0.07359(17) 0.22844(11) 0.0365(4) Uani 1 1 d . . .
C1 C 0.7528(3) -0.0350(3) 0.0381(2) 0.0369(8) Uani 1 1 d . . .
C2 C 0.7487(3) 0.1121(3) 0.06211(19) 0.0364(7) Uani 1 1 d . . .
C3 C 0.6597(3) 0.1351(3) 0.09822(19) 0.0370(8) Uani 1 1 d . . .
C4 C 0.6068(2) 0.0006(3) 0.0980(2) 0.0343(7) Uani 1 1 d . . .
C5 C 0.6653(2) -0.1050(3) 0.06051(18) 0.0342(7) Uani 1 1 d . . .
C6 C 0.8241(3) -0.0978(4) -0.0160(2) 0.0527(10) Uani 1 1 d . . .
H6A H 0.8035 -0.0734 -0.0713 0.079 Uiso 1 1 calc R . .
H6B H 0.8261 -0.2030 -0.0099 0.079 Uiso 1 1 calc R . .
H6C H 0.8891 -0.0576 -0.0022 0.079 Uiso 1 1 calc R . .
C7 C 0.8293(3) 0.2225(4) 0.0548(2) 0.0513(10) Uani 1 1 d . . .
H7A H 0.8191 0.2729 0.0038 0.077 Uiso 1 1 calc R . .
H7B H 0.8925 0.1732 0.0576 0.077 Uiso 1 1 calc R . .
H7C H 0.8283 0.2925 0.0983 0.077 Uiso 1 1 calc R . .
C8 C 0.6192(3) 0.2813(3) 0.1208(2) 0.0539(10) Uani 1 1 d . . .
H8A H 0.5872 0.3274 0.0734 0.081 Uiso 1 1 calc R . .
H8B H 0.6726 0.3429 0.1427 0.081 Uiso 1 1 calc R . .
H8C H 0.5717 0.2678 0.1606 0.081 Uiso 1 1 calc R . .
C9 C 0.5032(3) -0.0239(4) 0.1183(2) 0.0502(10) Uani 1 1 d . . .
H9A H 0.4585 0.0012 0.0724 0.075 Uiso 1 1 calc R . .
H9B H 0.4893 0.0368 0.1637 0.075 Uiso 1 1 calc R . .
H9C H 0.4944 -0.1258 0.1319 0.075 Uiso 1 1 calc R . .
C10 C 0.6318(3) -0.2560(4) 0.0358(2) 0.0475(9) Uani 1 1 d . . .
H10A H 0.5989 -0.2526 -0.0177 0.071 Uiso 1 1 calc R . .
H10B H 0.5865 -0.2924 0.0732 0.071 Uiso 1 1 calc R . .
H10C H 0.6884 -0.3202 0.0358 0.071 Uiso 1 1 calc R . .
C11 C 0.8569(3) -0.4027(3) 0.1585(3) 0.0641(12) Uani 1 1 d . . .
H11A H 0.9168 -0.4594 0.1676 0.096 Uiso 1 1 calc R . .
H11B H 0.8362 -0.4024 0.1017 0.096 Uiso 1 1 calc R . .
H11C H 0.8055 -0.4457 0.1882 0.096 Uiso 1 1 calc R . .
C12 C 0.9932(3) -0.1729(4) 0.1475(2) 0.0536(10) Uani 1 1 d . . .
H12A H 1.0398 -0.2522 0.1572 0.080 Uiso 1 1 calc R . .
H12B H 1.0209 -0.0839 0.1710 0.080 Uiso 1 1 calc R . .
H12C H 0.9797 -0.1595 0.0901 0.080 Uiso 1 1 calc R . .
C13 C 0.9263(3) -0.2444(4) 0.2951(2) 0.0512(9) Uani 1 1 d . . .
H13A H 0.9793 -0.3154 0.2968 0.077 Uiso 1 1 calc R . .
H13B H 0.8738 -0.2803 0.3260 0.077 Uiso 1 1 calc R . .
H13C H 0.9510 -0.1528 0.3176 0.077 Uiso 1 1 calc R . .
C14 C 0.5742(3) 0.0570(4) 0.3311(3) 0.0555(10) Uani 1 1 d . . .
H14A H 0.5672 0.1095 0.3808 0.083 Uiso 1 1 calc R . .
H14B H 0.5600 -0.0456 0.3388 0.083 Uiso 1 1 calc R . .
H14C H 0.5284 0.0964 0.2893 0.083 Uiso 1 1 calc R . .
C15 C 0.7693(3) 0.0037(4) 0.3895(2) 0.0524(10) Uani 1 1 d . . .
H15A H 0.7496 0.0520 0.4374 0.079 Uiso 1 1 calc R . .
H15B H 0.8389 0.0202 0.3844 0.079 Uiso 1 1 calc R . .
H15C H 0.7570 -0.1002 0.3933 0.079 Uiso 1 1 calc R . .
C16 C 0.7208(3) 0.2712(3) 0.3159(2) 0.0449(8) Uani 1 1 d . . .
H16A H 0.6985 0.3014 0.3672 0.067 Uiso 1 1 calc R . .
H16B H 0.6849 0.3249 0.2731 0.067 Uiso 1 1 calc R . .
H16C H 0.7907 0.2910 0.3149 0.067 Uiso 1 1 calc R . .
C17 C 0.6870(2) -0.1951(3) 0.23358(19) 0.0348(7) Uani 1 1 d . . .

loop_
_atom_site_aniso_label
_atom_site_aniso_U_11
_atom_site_aniso_U_22
_atom_site_aniso_U_33
_atom_site_aniso_U_23
_atom_site_aniso_U_13
_atom_site_aniso_U_12
Mo1 0.0226(2) 0.02372(14) 0.02858(18) -0.00095(9) 0.00180(13) -0.00099(8)
P1 0.0287(5) 0.0283(4) 0.0458(5) -0.0004(3) 0.0037(4) 0.0030(3)
P2 0.0316(5) 0.0353(4) 0.0320(5) -0.0045(3) 0.0039(4) -0.0001(3)
O2 0.0563(18) 0.0475(13) 0.0671(18) 0.0107(12) 0.0132(14) -0.0185(12)
F1 0.0284(11) 0.0338(8) 0.0468(11) -0.0049(8) 0.0004(9) -0.0076(7)
C1 0.039(2) 0.0444(18) 0.0274(17) -0.0020(12) 0.0009(16) 0.0010(13)
C2 0.040(2) 0.0376(15) 0.0302(17) 0.0067(13) -0.0052(15) -0.0052(14)
C3 0.040(2) 0.0339(14) 0.0354(18) 0.0018(13) -0.0077(16) 0.0042(13)
C4 0.028(2) 0.0392(14) 0.0339(18) -0.0041(13) -0.0075(15) 0.0001(13)
C5 0.0336(19) 0.0373(15) 0.0309(17) -0.0061(12) -0.0038(15) -0.0046(13)
C6 0.053(3) 0.070(2) 0.036(2) -0.0024(18) 0.0145(19) 0.0009(19)
C7 0.057(3) 0.0460(18) 0.049(2) 0.0181(16) -0.0065(19) -0.0137(17)
C8 0.064(3) 0.0400(17) 0.055(2) -0.0003(16) -0.014(2) 0.0173(17)
C9 0.028(2) 0.066(2) 0.055(3) -0.0106(18) -0.0042(19) 0.0031(16)
C10 0.047(2) 0.0454(17) 0.050(2) -0.0150(16) -0.0015(18) -0.0108(16)
C11 0.061(3) 0.0276(16) 0.103(4) -0.0102(19) -0.005(2) 0.0055(16)
C12 0.036(2) 0.061(2) 0.065(3) 0.0001(19) 0.015(2) 0.0052(17)
C13 0.044(2) 0.057(2) 0.052(2) 0.0146(17) 0.0004(19) 0.0162(17)
C14 0.047(3) 0.064(2) 0.059(3) -0.0135(19) 0.020(2) -0.0061(18)
C15 0.066(3) 0.0511(18) 0.039(2) -0.0060(16) -0.004(2) 0.0026(19)
C16 0.048(2) 0.0374(16) 0.049(2) -0.0081(14) -0.0001(17) 0.0023(15)
C17 0.0314(19) 0.0346(15) 0.0386(18) -0.0012(13) 0.0028(15) -0.0021(12)

loop_
_atom_type_symbol
_atom_type_description
_atom_type_scat_dispersion_real
_atom_type_scat_dispersion_imag
_atom_type_scat_source
C C 0.0033 0.0016 'International Tables Vol C Tables 4.2.6.8 and 6.1.1.4'
H H 0.0000 0.0000 'International Tables Vol C Tables 4.2.6.8 and 6.1.1.4'
O O 0.0106 0.0060 'International Tables Vol C Tables 4.2.6.8 and 6.1.1.4'
F F 0.0171 0.0103 'International Tables Vol C Tables 4.2.6.8 and 6.1.1.4'
P P 0.1023 0.0942 'International Tables Vol C Tables 4.2.6.8 and 6.1.1.4'
Mo Mo -1.6832 0.6857 'International Tables Vol C Tables 4.2.6.8 and 6.1.1.4'

loop_
_geom_angle_atom_site_label_1
_geom_angle_atom_site_label_2
_geom_angle_atom_site_label_3
_geom_angle
_geom_angle_site_symmetry_1
_geom_angle_site_symmetry_3
_geom_angle_publ_flag
C17 Mo1 F1 122.78(11) . . ?
C17 Mo1 C4 92.87(13) . . ?
F1 Mo1 C4 139.73(9) . . ?
C17 Mo1 C5 91.72(12) . . ?
F1 Mo1 C5 142.02(9) . . ?
C4 Mo1 C5 36.59(11) . . ?
C17 Mo1 C3 125.50(13) . . ?
F1 Mo1 C3 103.88(9) . . ?
C4 Mo1 C3 35.90(11) . . ?
C5 Mo1 C3 59.33(11) . . ?
C17 Mo1 C1 122.77(12) . . ?
F1 Mo1 C1 106.38(10) . . ?
C4 Mo1 C1 59.72(12) . . ?
C5 Mo1 C1 35.71(11) . . ?
C3 Mo1 C1 57.91(11) . . ?
C17 Mo1 C2 149.14(12) . . ?
F1 Mo1 C2 88.06(9) . . ?
C4 Mo1 C2 58.89(12) . . ?
C5 Mo1 C2 58.48(11) . . ?
C3 Mo1 C2 34.39(11) . . ?
C1 Mo1 C2 34.27(11) . . ?
C17 Mo1 P2 77.56(9) . . ?
F1 Mo1 P2 73.27(5) . . ?
C4 Mo1 P2 100.09(9) . . ?
C5 Mo1 P2 135.42(9) . . ?
C3 Mo1 P2 92.06(8) . . ?
C1 Mo1 P2 149.46(8) . . ?
C2 Mo1 P2 116.81(8) . . ?
C17 Mo1 P1 78.31(10) . . ?
F1 Mo1 P1 73.22(5) . . ?
C4 Mo1 P1 138.19(8) . . ?
C5 Mo1 P1 102.24(8) . . ?
C3 Mo1 P1 147.10(9) . . ?
C1 Mo1 P1 90.83(8) . . ?
C2 Mo1 P1 113.39(9) . . ?
P2 Mo1 P1 117.18(3) . . ?
C13 P1 C12 99.99(18) . . ?
C13 P1 C11 101.71(19) . . ?
C12 P1 C11 101.92(19) . . ?
C13 P1 Mo1 112.92(12) . . ?
C12 P1 Mo1 118.31(12) . . ?
C11 P1 Mo1 119.10(13) . . ?
C14 P2 C16 102.36(17) . . ?
C14 P2 C15 101.3(2) . . ?
C16 P2 C15 100.84(17) . . ?
C14 P2 Mo1 119.22(13) . . ?
C16 P2 Mo1 119.24(12) . . ?
C15 P2 Mo1 110.99(13) . . ?
C2 C1 C5 107.7(3) . . ?
C2 C1 C6 125.7(3) . . ?
C5 C1 C6 125.5(3) . . ?
C2 C1 Mo1 74.30(18) . . ?
C5 C1 Mo1 68.40(18) . . ?
C6 C1 Mo1 132.4(2) . . ?
C1 C2 C3 108.6(3) . . ?
C1 C2 C7 125.1(3) . . ?
C3 C2 C7 126.2(3) . . ?
C1 C2 Mo1 71.43(18) . . ?
C3 C2 Mo1 70.67(17) . . ?
C7 C2 Mo1 120.9(2) . . ?
C2 C3 C4 108.6(3) . . ?
C2 C3 C8 125.6(3) . . ?
C4 C3 C8 125.0(3) . . ?
C2 C3 Mo1 74.94(18) . . ?
C4 C3 Mo1 68.96(17) . . ?
C8 C3 Mo1 129.5(2) . . ?
C5 C4 C3 106.8(3) . . ?
C5 C4 C9 124.4(3) . . ?
C3 C4 C9 127.9(3) . . ?
C5 C4 Mo1 71.75(19) . . ?
C3 C4 Mo1 75.15(18) . . ?
C9 C4 Mo1 126.6(2) . . ?
C4 C5 C1 108.3(3) . . ?
C4 C5 C10 125.2(3) . . ?
C1 C5 C10 125.6(3) . . ?
C4 C5 Mo1 71.66(18) . . ?
C1 C5 Mo1 75.89(18) . . ?
C10 C5 Mo1 126.6(2) . . ?
C1 C6 H6A 109.5 . . ?
C1 C6 H6B 109.5 . . ?
H6A C6 H6B 109.5 . . ?
C1 C6 H6C 109.5 . . ?
H6A C6 H6C 109.5 . . ?
H6B C6 H6C 109.5 . . ?
C2 C7 H7A 109.5 . . ?
C2 C7 H7B 109.5 . . ?
H7A C7 H7B 109.5 . . ?
C2 C7 H7C 109.5 . . ?
H7A C7 H7C 109.5 . . ?
H7B C7 H7C 109.5 . . ?
C3 C8 H8A 109.5 . . ?
C3 C8 H8B 109.5 . . ?
H8A C8 H8B 109.5 . . ?
C3 C8 H8C 109.5 . . ?
H8A C8 H8C 109.5 . . ?
H8B C8 H8C 109.5 . . ?
C4 C9 H9A 109.5 . . ?
C4 C9 H9B 109.5 . . ?
H9A C9 H9B 109.5 . . ?
C4 C9 H9C 109.5 . . ?
H9A C9 H9C 109.5 . . ?
H9B C9 H9C 109.5 . . ?
C5 C10 H10A 109.5 . . ?
C5 C10 H10B 109.5 . . ?
H10A C10 H10B 109.5 . . ?
C5 C10 H10C 109.5 . . ?
H10A C10 H10C 109.5 . . ?
H10B C10 H10C 109.5 . . ?
P1 C11 H11A 109.5 . . ?
P1 C11 H11B 109.5 . . ?
H11A C11 H11B 109.5 . . ?
P1 C11 H11C 109.5 . . ?
H11A C11 H11C 109.5 . . ?
H11B C11 H11C 109.5 . . ?
P1 C12 H12A 109.5 . . ?
P1 C12 H12B 109.5 . . ?
H12A C12 H12B 109.5 . . ?
P1 C12 H12C 109.5 . . ?
H12A C12 H12C 109.5 . . ?
H12B C12 H12C 109.5 . . ?
P1 C13 H13A 109.5 . . ?
P1 C13 H13B 109.5 . . ?
H13A C13 H13B 109.5 . . ?
P1 C13 H13C 109.5 . . ?
H13A C13 H13C 109.5 . . ?
H13B C13 H13C 109.5 . . ?
P2 C14 H14A 109.5 . . ?
P2 C14 H14B 109.5 . . ?
H14A C14 H14B 109.5 . . ?
P2 C14 H14C 109.5 . . ?
H14A C14 H14C 109.5 . . ?
H14B C14 H14C 109.5 . . ?
P2 C15 H15A 109.5 . . ?
P2 C15 H15B 109.5 . . ?
H15A C15 H15B 109.5 . . ?
P2 C15 H15C 109.5 . . ?
H15A C15 H15C 109.5 . . ?
H15B C15 H15C 109.5 . . ?
P2 C16 H16A 109.5 . . ?
P2 C16 H16B 109.5 . . ?
H16A C16 H16B 109.5 . . ?
P2 C16 H16C 109.5 . . ?
H16A C16 H16C 109.5 . . ?
H16B C16 H16C 109.5 . . ?
O2 C17 Mo1 178.7(3) . . ?

loop_
_geom_bond_atom_site_label_1
_geom_bond_atom_site_label_2
_geom_bond_distance
_geom_bond_site_symmetry_2
_geom_bond_publ_flag
Mo1 C17 1.890(3) . ?
Mo1 F1 2.1172(17) . ?
Mo1 C4 2.273(3) . ?
Mo1 C5 2.274(3) . ?
Mo1 C3 2.354(3) . ?
Mo1 C1 2.372(3) . ?
Mo1 C2 2.409(3) . ?
Mo1 P2 2.4367(9) . ?
Mo1 P1 2.4369(9) . ?
P1 C13 1.801(4) . ?
P1 C12 1.815(4) . ?
P1 C11 1.818(3) . ?
P2 C14 1.810(4) . ?
P2 C16 1.815(3) . ?
P2 C15 1.815(4) . ?
O2 C17 1.180(4) . ?
C1 C2 1.409(4) . ?
C1 C5 1.427(5) . ?
C1 C6 1.490(5) . ?
C2 C3 1.409(5) . ?
C2 C7 1.504(4) . ?
C3 C4 1.428(4) . ?
C3 C8 1.507(4) . ?
C4 C5 1.427(4) . ?
C4 C9 1.492(5) . ?
C5 C10 1.504(4) . ?
C6 H6A 0.9700 . ?
C6 H6B 0.9700 . ?
C6 H6C 0.9700 . ?
C7 H7A 0.9700 . ?
C7 H7B 0.9700 . ?
C7 H7C 0.9700 . ?
C8 H8A 0.9700 . ?
C8 H8B 0.9700 . ?
C8 H8C 0.9700 . ?
C9 H9A 0.9700 . ?
C9 H9B 0.9700 . ?
C9 H9C 0.9700 . ?
C10 H10A 0.9700 . ?
C10 H10B 0.9700 . ?
C10 H10C 0.9700 . ?
C11 H11A 0.9700 . ?
C11 H11B 0.9700 . ?
C11 H11C 0.9700 . ?
C12 H12A 0.9700 . ?
C12 H12B 0.9700 . ?
C12 H12C 0.9700 . ?
C13 H13A 0.9700 . ?
C13 H13B 0.9700 . ?
C13 H13C 0.9700 . ?
C14 H14A 0.9700 . ?
C14 H14B 0.9700 . ?
C14 H14C 0.9700 . ?
C15 H15A 0.9700 . ?
C15 H15B 0.9700 . ?
C15 H15C 0.9700 . ?
C16 H16A 0.9700 . ?
C16 H16B 0.9700 . ?
C16 H16C 0.9700 . ?
